data_7106915
loop_
_publ_author_name
'Lei-Lei Liu'
'Hong-Xi Li'
'Li-Min Wan'
'Zhi-Gang Ren'
'Hui-Fang Wang'
'Jian-Ping Lang'

_publ_section_title
;
 A Mn(III)-superoxo complex of a zwitterionic calix[4]arene with an
 unprecedented linear end-on Mn(III)-O2 arrangement and good catalytic
 performance for alkene epoxidation
;
_journal_name_full Chem.Commun.
_journal_page_first 11146
_journal_paper_doi 10.1039/c1cc14262c
_journal_volume 47
_journal_year 2011
_chemical_formula_moiety 'C40 H52 Mn N4 O7, 2(F6 P), 2(C O)'
_chemical_formula_sum 'C42 H52 F12 Mn N4 O9 P2'
_chemical_formula_weight 1101.76
_chemical_name_systematic
;
?
;
_space_group_IT_number 107
_symmetry_cell_setting tetragonal
_symmetry_space_group_name_Hall 'I 4 -2'
_symmetry_space_group_name_H-M 'I 4 m m'
_atom_sites_solution_hydrogens geom
_atom_sites_solution_primary direct
_atom_sites_solution_secondary difmap
_cell_angle_alpha 90.00
_cell_angle_beta 90.00
_cell_angle_gamma 90.00
_cell_formula_units_Z 2
_cell_length_a 14.590(2)
_cell_length_b 14.590(2)
_cell_length_c 13.553(3)
_cell_measurement_reflns_used 2971
_cell_measurement_temperature 223(2)
_cell_measurement_theta_max 27.4778
_cell_measurement_theta_min 3.4610
_cell_volume 2885.0(8)
_computing_cell_refinement 'CrystalClear, Ver. 1.30 (Rigaku/MSC, 2001)'
_computing_data_collection 'CrystalClear, Ver. 1.30 (Rigaku/MSC, 2001)'
_computing_data_reduction 'CrystalStructure, Ver. 3.60 (Rigaku/MSC, 2004)'
_computing_molecular_graphics 'SHELXL-97 (Sheldrick, 1997)'
_computing_publication_material 'SHELXL-97 (Sheldrick, 1997)'
_computing_structure_refinement 'SHELXL-97 (Sheldrick, 1997)'
_computing_structure_solution 'SHELXS-97 (Sheldrick, 1990)'
_diffrn_ambient_temperature 223(2)
_diffrn_measured_fraction_theta_full 0.973
_diffrn_measured_fraction_theta_max 0.973
_diffrn_measurement_device_type 'Rigaku Mercury'
_diffrn_measurement_method \w
_diffrn_radiation_monochromator graphite
_diffrn_radiation_source 'fine-focus sealed tube'
_diffrn_radiation_type MoK\a
_diffrn_radiation_wavelength 0.71073
_diffrn_reflns_av_R_equivalents 0.0223
_diffrn_reflns_av_sigmaI/netI 0.0253
_diffrn_reflns_limit_h_max 17
_diffrn_reflns_limit_h_min -12
_diffrn_reflns_limit_k_max 17
_diffrn_reflns_limit_k_min -9
_diffrn_reflns_limit_l_max 10
_diffrn_reflns_limit_l_min -16
_diffrn_reflns_number 3187
_diffrn_reflns_theta_full 24.98
_diffrn_reflns_theta_max 24.98
_diffrn_reflns_theta_min 3.47
_diffrn_standards_decay_% 0
_diffrn_standards_interval_count 0
_diffrn_standards_interval_time 0
_diffrn_standards_number 0
_exptl_absorpt_coefficient_mu 0.370
_exptl_absorpt_correction_T_max 0.9296
_exptl_absorpt_correction_T_min 0.8659
_exptl_absorpt_correction_type multi-scan
_exptl_absorpt_process_details 'Jacobson, R. (1998) Private communication to Rigaku Corp.'
_exptl_crystal_colour black
_exptl_crystal_density_diffrn 1.268
_exptl_crystal_density_method 'not measured'
_exptl_crystal_description Block
_exptl_crystal_F_000 1134
_exptl_crystal_size_max 0.40
_exptl_crystal_size_mid 0.40
_exptl_crystal_size_min 0.20
_refine_diff_density_max 1.117
_refine_diff_density_min -1.114
_refine_diff_density_rms 0.168
_refine_ls_abs_structure_details 'Flack H D (1983), Acta Cryst. A39, 876-881'
_refine_ls_abs_structure_Flack 0.44(15)
_refine_ls_extinction_coef 0.061(11)
_refine_ls_extinction_expression Fc^*^=kFc[1+0.001xFc^2^\l^3^/sin(2\q)]^-1/4^
_refine_ls_extinction_method SHELXL
_refine_ls_goodness_of_fit_ref 1.192
_refine_ls_hydrogen_treatment constr
_refine_ls_matrix_type full
_refine_ls_number_parameters 125
_refine_ls_number_reflns 1199
_refine_ls_number_restraints 324
_refine_ls_restrained_S_all 1.082
_refine_ls_R_factor_all 0.1376
_refine_ls_R_factor_gt 0.1331
_refine_ls_shift/su_max 0.000
_refine_ls_shift/su_mean 0.000
_refine_ls_structure_factor_coef Fsqd
_refine_ls_weighting_details 'calc w=1/[\s^2^(Fo^2^)+(0.1600P)^2^+25.0000P] where P=(Fo^2^+2Fc^2^)/3'
_refine_ls_weighting_scheme calc
_refine_ls_wR_factor_gt 0.3268
_refine_ls_wR_factor_ref 0.3309
_reflns_number_gt 1112
_reflns_number_total 1199
_reflns_threshold_expression >2sigma(I)
_cod_data_source_file c1cc14262c.txt
_cod_data_source_block 4
_cod_original_cell_volume 2884.9(8)
_cod_database_code 7106915

loop_
_symmetry_equiv_pos_as_xyz
'x, y, z'
'-x, -y, z'
'-y, x, z'
'y, -x, z'
'x, -y, z'
'-x, y, z'
'-y, -x, z'
'y, x, z'
'x+1/2, y+1/2, z+1/2'
'-x+1/2, -y+1/2, z+1/2'
'-y+1/2, x+1/2, z+1/2'
'y+1/2, -x+1/2, z+1/2'
'x+1/2, -y+1/2, z+1/2'
'-x+1/2, y+1/2, z+1/2'
'-y+1/2, -x+1/2, z+1/2'
'y+1/2, x+1/2, z+1/2'

loop_
_atom_site_label
_atom_site_type_symbol
_atom_site_fract_x
_atom_site_fract_y
_atom_site_fract_z
_atom_site_U_iso_or_equiv
_atom_site_adp_type
_atom_site_occupancy
_atom_site_symmetry_multiplicity
_atom_site_calc_flag
_atom_site_refinement_flags
_atom_site_disorder_assembly
_atom_site_disorder_group
Mn1 Mn 0.0000 0.0000 0.9106(4) 0.0654(15) Uani 1 8 d SU . .
O1 O 0.0911(3) -0.0911(3) 0.9068(6) 0.0343(16) Uani 1 2 d SU . .
O1W O 0.0000 0.0000 1.087(2) 0.095(7) Uani 1 8 d SU . .
O2 O 0.0000 0.0000 0.733(2) 0.083(6) Uani 1 8 d SU . .
O3 O 0.0000 0.0000 0.644(3) 0.125(11) Uani 1 8 d SU . .
O4 O 0.0000 -0.205(2) 0.3349(19) 0.097(8) Uani 0.50 2 d SPDU . .
N1 N 0.2516(6) -0.2516(6) 0.5757(10) 0.066(3) Uani 1 2 d SD . .
C1 C 0.1259(3) -0.1259(3) 0.8273(7) 0.0195(16) Uani 1 2 d SU . .
C2 C 0.0865(4) -0.2057(4) 0.7825(6) 0.0233(14) Uani 1 1 d U . .
C3 C 0.1277(4) -0.2439(4) 0.6997(6) 0.0333(17) Uani 1 1 d U . .
H3A H 0.1024 -0.2963 0.6700 0.040 Uiso 1 1 calc R . .
C4 C 0.2050(6) -0.2050(6) 0.6617(9) 0.042(3) Uani 1 2 d SU . .
C5 C 0.0000 -0.2461(5) 0.8277(8) 0.0224(17) Uani 1 2 d SU . .
H5A H 0.0000 -0.3126 0.8178 0.027 Uiso 1 2 calc SR . .
H5B H 0.0000 -0.2343 0.8989 0.027 Uiso 1 2 calc SR . .
C6 C 0.1872(12) -0.2660(14) 0.4924(13) 0.066(3) Uani 0.50 1 d PDU . .
H6A H 0.2193 -0.2949 0.4381 0.099 Uiso 0.50 1 calc PR . .
H6B H 0.1630 -0.2073 0.4711 0.099 Uiso 0.50 1 calc PR . .
H6C H 0.1372 -0.3050 0.5137 0.099 Uiso 0.50 1 calc PR . .
C7 C 0.2644(14) -0.3509(10) 0.6012(16) 0.066(3) Uani 0.50 1 d PDU . .
H7A H 0.3078 -0.3563 0.6551 0.099 Uiso 0.50 1 calc PR . .
H7B H 0.2877 -0.3835 0.5441 0.099 Uiso 0.50 1 calc PR . .
H7C H 0.2060 -0.3770 0.6209 0.099 Uiso 0.50 1 calc PR . .
C8 C 0.3391(13) -0.2064(14) 0.5435(17) 0.066(3) Uani 0.50 1 d PDU . .
H8A H 0.3804 -0.2016 0.5993 0.099 Uiso 0.50 1 calc PR . .
H8B H 0.3257 -0.1456 0.5183 0.099 Uiso 0.50 1 calc PR . .
H8C H 0.3675 -0.2428 0.4920 0.099 Uiso 0.50 1 calc PR . .
C9 C 0.0000 -0.208(4) 0.439(2) 0.115(13) Uani 0.50 2 d SPDU . .
P1 P 0.0000 -0.5000 0.5568(6) 0.075(2) Uani 1 4 d SDU . .
F1 F 0.0000 -0.3936(8) 0.5621(18) 0.106(6) Uani 0.76(2) 2 d SPDU A 1
F2 F -0.0770(15) -0.5000 0.4762(18) 0.117(7) Uani 0.76(2) 2 d SPDU A 1
F3 F -0.0759(17) -0.5000 0.6412(19) 0.155(8) Uani 0.76(2) 2 d SPDU A 1
F1A F 0.0000 -0.429(4) 0.644(4) 0.109(12) Uani 0.24(2) 2 d SPDU A 2
F2A F -0.1075(12) -0.5000 0.551(6) 0.094(11) Uani 0.24(2) 2 d SPDU A 2
F3A F 0.0000 -0.419(4) 0.478(5) 0.120(14) Uani 0.24(2) 2 d SPDU A 2

loop_
_atom_site_aniso_label
_atom_site_aniso_U_11
_atom_site_aniso_U_22
_atom_site_aniso_U_33
_atom_site_aniso_U_23
_atom_site_aniso_U_13
_atom_site_aniso_U_12
Mn1 0.0662(18) 0.0662(18) 0.064(3) 0.000 0.000 0.000
O1 0.032(2) 0.032(2) 0.040(4) -0.007(2) 0.007(2) -0.013(2)
O1W 0.111(11) 0.111(11) 0.064(7) 0.000 0.000 0.000
O2 0.093(10) 0.093(10) 0.064(6) 0.000 0.000 0.000
O3 0.153(17) 0.153(17) 0.070(7) 0.000 0.000 0.000
O4 0.058(12) 0.15(2) 0.080(15) -0.036(17) 0.000 0.000
N1 0.066(3) 0.066(3) 0.068(6) -0.041(4) 0.041(4) -0.026(4)
C1 0.019(2) 0.019(2) 0.020(4) 0.000(2) 0.000(2) 0.005(3)
C2 0.024(3) 0.019(3) 0.028(3) 0.000(2) -0.003(2) 0.005(2)
C3 0.031(3) 0.026(3) 0.043(4) -0.012(3) 0.002(3) -0.005(3)
C4 0.043(4) 0.043(4) 0.041(7) -0.014(3) 0.014(3) -0.004(4)
C5 0.030(4) 0.014(4) 0.023(4) 0.002(3) 0.000 0.000
C6 0.066(3) 0.066(3) 0.068(6) -0.041(4) 0.041(4) -0.026(4)
C7 0.066(3) 0.066(3) 0.068(6) -0.041(4) 0.041(4) -0.026(4)
C8 0.066(3) 0.066(3) 0.068(6) -0.041(4) 0.041(4) -0.026(4)
C9 0.11(3) 0.15(3) 0.085(16) -0.04(2) 0.000 0.000
P1 0.043(3) 0.056(3) 0.126(6) 0.000 0.000 0.000
F1 0.086(9) 0.061(6) 0.170(19) -0.055(8) 0.000 0.000
F2 0.116(12) 0.084(9) 0.152(14) 0.000 -0.060(10) 0.000
F3 0.117(15) 0.200(17) 0.149(14) 0.000 0.062(11) 0.000
F1A 0.08(2) 0.09(3) 0.16(2) -0.037(17) 0.000 0.000
F2A 0.050(9) 0.07(2) 0.16(3) 0.000 -0.011(14) 0.000
F3A 0.09(2) 0.11(3) 0.17(2) 0.045(19) 0.000 0.000

loop_
_atom_type_symbol
_atom_type_description
_atom_type_scat_dispersion_real
_atom_type_scat_dispersion_imag
_atom_type_scat_source
C C 0.0033 0.0016 'International Tables Vol C Tables 4.2.6.8 and 6.1.1.4'
H H 0.0000 0.0000 'International Tables Vol C Tables 4.2.6.8 and 6.1.1.4'
N N 0.0061 0.0033 'International Tables Vol C Tables 4.2.6.8 and 6.1.1.4'
O O 0.0106 0.0060 'International Tables Vol C Tables 4.2.6.8 and 6.1.1.4'
F F 0.0171 0.0103 'International Tables Vol C Tables 4.2.6.8 and 6.1.1.4'
P P 0.1023 0.0942 'International Tables Vol C Tables 4.2.6.8 and 6.1.1.4'
Mn Mn 0.3368 0.7283 'International Tables Vol C Tables 4.2.6.8 and 6.1.1.4'

loop_
_geom_angle_atom_site_label_1
_geom_angle_atom_site_label_2
_geom_angle_atom_site_label_3
_geom_angle
_geom_angle_site_symmetry_1
_geom_angle_site_symmetry_3
O1 Mn1 O1 176.9(6) 3 4
O1 Mn1 O1 89.957(16) 3 .
O1 Mn1 O1 89.957(16) 4 .
O1 Mn1 O1 89.957(16) 3 2
O1 Mn1 O1 89.957(16) 4 2
O1 Mn1 O1 176.9(6) . 2
O1 Mn1 O1W 91.6(3) 3 .
O1 Mn1 O1W 91.6(3) 4 .
O1 Mn1 O1W 91.6(3) . .
O1 Mn1 O1W 91.6(3) 2 .
O1 Mn1 O2 88.4(3) 3 .
O1 Mn1 O2 88.4(3) 4 .
O1 Mn1 O2 88.4(3) . .
O1 Mn1 O2 88.4(3) 2 .
O1W Mn1 O2 180.000(7) . .
C1 O1 Mn1 125.3(7) . .
O3 O2 Mn1 180.000(5) . .
C6 N1 C6 66.4(16) . 7
C6 N1 C7 140.3(12) . 7
C6 N1 C7 96.8(12) 7 7
C6 N1 C7 96.8(12) . .
C6 N1 C7 140.3(12) 7 .
C7 N1 C7 73.0(17) 7 .
C6 N1 C8 51.7(12) . 7
C6 N1 C8 112.3(15) 7 7
C7 N1 C8 112.7(14) 7 7
C7 N1 C8 45.7(12) . 7
C6 N1 C8 112.3(15) . .
C6 N1 C8 51.7(12) 7 .
C7 N1 C8 45.7(12) 7 .
C7 N1 C8 112.7(14) . .
C8 N1 C8 131.5(15) 7 .
C6 N1 C4 111.4(10) . .
C6 N1 C4 111.4(10) 7 .
C7 N1 C4 108.2(11) 7 .
C7 N1 C4 108.2(11) . .
C8 N1 C4 114.2(8) 7 .
C8 N1 C4 114.1(8) . .
O1 C1 C2 120.9(4) . .
O1 C1 C2 120.9(4) . 7
C2 C1 C2 118.2(8) . 7
C3 C2 C1 119.6(6) . .
C3 C2 C5 121.9(6) . .
C1 C2 C5 118.5(6) . .
C4 C3 C2 119.8(6) . .
C4 C3 H3A 120.1 . .
C2 C3 H3A 120.1 . .
C3 C4 C3 123.0(10) 7 .
C3 C4 N1 118.5(5) 7 .
C3 C4 N1 118.5(5) . .
C2 C5 C2 112.1(7) 6 .
C2 C5 H5A 109.2 6 .
C2 C5 H5A 109.2 . .
C2 C5 H5B 109.2 6 .
C2 C5 H5B 109.2 . .
H5A C5 H5B 107.9 . .
N1 C6 H6A 109.5 . .
N1 C6 H6B 109.5 . .
H6A C6 H6B 109.5 . .
N1 C6 H6C 109.5 . .
H6A C6 H6C 109.5 . .
H6B C6 H6C 109.5 . .
N1 C7 H7A 109.5 . .
N1 C7 H7B 109.5 . .
H7A C7 H7B 109.5 . .
N1 C7 H7C 109.5 . .
H7A C7 H7C 109.5 . .
H7B C7 H7C 109.5 . .
N1 C8 H8A 109.5 . .
N1 C8 H8B 109.5 . .
H8A C8 H8B 109.5 . .
N1 C8 H8C 109.5 . .
H8A C8 H8C 109.5 . .
H8B C8 H8C 109.5 . .
F1 P1 F1 175(2) . 2_545
F1 P1 F1A 46(3) . .
F1 P1 F1A 129(3) 2_545 .
F1 P1 F1A 129(3) . 2_545
F1 P1 F1A 46(3) 2_545 2_545
F1A P1 F1A 82(6) . 2_545
F1 P1 F2 91.8(7) . .
F1 P1 F2 91.8(7) 2_545 .
F1A P1 F2 121.7(17) . .
F1A P1 F2 121.7(17) 2_545 .
F1 P1 F2 91.8(7) . 2_545
F1 P1 F2 91.8(7) 2_545 2_545
F1A P1 F2 121.7(17) . 2_545
F1A P1 F2 121.7(17) 2_545 2_545
F2 P1 F2 92(2) . 2_545
F1 P1 F2A 90.13(15) . 2_545
F1 P1 F2A 90.13(15) 2_545 2_545
F1A P1 F2A 92(2) . 2_545
F1A P1 F2A 92(2) 2_545 2_545
F2 P1 F2A 133(4) . 2_545
F2 P1 F2A 42(3) 2_545 2_545
F1 P1 F2A 90.13(15) . .
F1 P1 F2A 90.13(15) 2_545 .
F1A P1 F2A 92(2) . .
F1A P1 F2A 92(2) 2_545 .
F2 P1 F2A 42(3) . .
F2 P1 F2A 133(4) 2_545 .
F2A P1 F2A 175(6) 2_545 .
F1 P1 F3 88.1(7) . 2_545
F1 P1 F3 88.1(7) 2_545 2_545
F1A P1 F3 57.3(17) . 2_545
F1A P1 F3 57.3(17) 2_545 2_545
F2 P1 F3 178.3(19) . 2_545
F2 P1 F3 90.2(14) 2_545 2_545
F2A P1 F3 49(3) 2_545 2_545
F2A P1 F3 137(4) . 2_545
F1 P1 F3 88.1(7) . .
F1 P1 F3 88.1(7) 2_545 .
F1A P1 F3 57.3(17) . .
F1A P1 F3 57.3(17) 2_545 .
F2 P1 F3 90.2(14) . .
F2 P1 F3 178.3(19) 2_545 .
F2A P1 F3 137(4) 2_545 .
F2A P1 F3 49(3) . .
F3 P1 F3 88(2) 2_545 .
F1 P1 F3A 141(4) . 2_545
F1 P1 F3A 45(3) 2_545 2_545
F1A P1 F3A 173(5) . 2_545
F1A P1 F3A 91(4) 2_545 2_545
F2 P1 F3A 62.2(19) . 2_545
F2 P1 F3A 62.2(19) 2_545 2_545
F2A P1 F3A 88(2) 2_545 2_545
F2A P1 F3A 88(2) . 2_545
F3 P1 F3A 119(2) 2_545 2_545
F3 P1 F3A 119(2) . 2_545
F1 P1 F3A 45(3) . .
F1 P1 F3A 141(4) 2_545 .
F1A P1 F3A 91(4) . .
F1A P1 F3A 173(5) 2_545 .
F2 P1 F3A 62.2(19) . .
F2 P1 F3A 62.2(19) 2_545 .
F2A P1 F3A 88(2) 2_545 .
F2A P1 F3A 88(2) . .
F3 P1 F3A 119(2) 2_545 .
F3 P1 F3A 119(2) . .
F3A P1 F3A 96(6) 2_545 .

loop_
_geom_bond_atom_site_label_1
_geom_bond_atom_site_label_2
_geom_bond_distance
_geom_bond_site_symmetry_2
Mn1 O1 1.880(7) 3
Mn1 O1 1.880(7) 4
Mn1 O1 1.880(7) .
Mn1 O1 1.880(7) 2
Mn1 O1W 2.39(3) .
Mn1 O2 2.40(3) .
O1 C1 1.296(12) .
O2 O3 1.21(4) .
O4 C9 1.406(18) .
N1 C6 1.484(16) .
N1 C6 1.484(16) 7
N1 C7 1.500(16) 7
N1 C7 1.500(16) .
N1 C8 1.501(13) 7
N1 C8 1.501(13) .
N1 C4 1.511(15) .
C1 C2 1.433(7) .
C1 C2 1.433(7) 7
C2 C3 1.390(10) .
C2 C5 1.521(8) .
C3 C4 1.363(9) .
C3 H3A 0.9400 .
C4 C3 1.363(9) 7
C5 C2 1.521(8) 6
C5 H5A 0.9800 .
C5 H5B 0.9800 .
C6 H6A 0.9700 .
C6 H6B 0.9700 .
C6 H6C 0.9700 .
C7 H7A 0.9700 .
C7 H7B 0.9700 .
C7 H7C 0.9700 .
C8 H8A 0.9700 .
C8 H8B 0.9700 .
C8 H8C 0.9700 .
P1 F1 1.554(11) .
P1 F1 1.554(11) 2_545
P1 F1A 1.566(18) .
P1 F1A 1.566(18) 2_545
P1 F2 1.567(13) .
P1 F2 1.567(13) 2_545
P1 F2A 1.570(17) 2_545
P1 F2A 1.570(17) .
P1 F3 1.592(14) 2_545
P1 F3 1.592(14) .
P1 F3A 1.595(18) 2_545
P1 F3A 1.595(18) .

loop_
_geom_hbond_atom_site_label_D
_geom_hbond_atom_site_label_H
_geom_hbond_atom_site_label_A
_geom_hbond_distance_DH
_geom_hbond_distance_HA
_geom_hbond_distance_DA
_geom_hbond_angle_DHA
_geom_hbond_site_symmetry_A
C3 H3A F1 0.94 2.53 3.424(15) 159.6 .
C7 H7B O1 0.97 2.59 3.480(19) 151.8 10_544

loop_
_geom_torsion_atom_site_label_1
_geom_torsion_atom_site_label_2
_geom_torsion_atom_site_label_3
_geom_torsion_atom_site_label_4
_geom_torsion
_geom_torsion_site_symmetry_1
_geom_torsion_site_symmetry_4
O1 Mn1 O1 C1 -88.4(3) 3 .
O1 Mn1 O1 C1 88.4(3) 4 .
O1 Mn1 O1 C1 0.00(3) 2 .
O1W Mn1 O1 C1 180.000(2) . .
O2 Mn1 O1 C1 0.000(2) . .
O1 Mn1 O2 O3 0(100) 3 .
O1 Mn1 O2 O3 0(100) 4 .
O1 Mn1 O2 O3 0(100) . .
O1 Mn1 O2 O3 0(100) 2 .
O1W Mn1 O2 O3 0(100) . .
Mn1 O1 C1 C2 -90.4(7) . .
Mn1 O1 C1 C2 90.4(7) . 7
O1 C1 C2 C3 -177.3(7) . .
C2 C1 C2 C3 1.9(12) 7 .
O1 C1 C2 C5 2.8(11) . .
C2 C1 C2 C5 -178.0(5) 7 .
C1 C2 C3 C4 -0.2(12) . .
C5 C2 C3 C4 179.7(9) . .
C2 C3 C4 C3 -1.7(18) . 7
C2 C3 C4 N1 176.1(10) . .
C6 N1 C4 C3 -127.1(12) . 7
C6 N1 C4 C3 -55.0(16) 7 7
C7 N1 C4 C3 50.2(16) 7 7
C7 N1 C4 C3 127.7(13) . 7
C8 N1 C4 C3 176.5(15) 7 7
C8 N1 C4 C3 1(2) . 7
C6 N1 C4 C3 55.0(16) . .
C6 N1 C4 C3 127.1(12) 7 .
C7 N1 C4 C3 -127.7(13) 7 .
C7 N1 C4 C3 -50.2(16) . .
C8 N1 C4 C3 -1(2) 7 .
C8 N1 C4 C3 -176.5(15) . .
C3 C2 C5 C2 -89.3(8) . 6
C1 C2 C5 C2 90.7(9) . 6
